data_7000319
loop_
_publ_author_name
'Martin, David P.'
'Supkowski, Ronald M.'
'LaDuca, Robert L.'

_publ_section_title
;
 Cadmium dicarboxylate coordination polymers incorporating a
 long-spanning organodiimine: in situ alkene isomerization and an
 unprecedented chiral 658 two-dimensional network
;
_journal_issue 3
_journal_name_full 'Dalton Transactions'
_journal_page_first 514
_journal_page_last 520
_journal_paper_doi 10.1039/b812265b
_journal_year 2009
_chemical_formula_sum 'C21 H32 Cd N4 O7'
_chemical_formula_weight 564.91
_chemical_name_systematic
;
?
;
_space_group_IT_number 19
_symmetry_cell_setting orthorhombic
_symmetry_space_group_name_Hall 'P 2ac 2ab'
_symmetry_space_group_name_H-M 'P 21 21 21'
_atom_sites_solution_hydrogens geom
_atom_sites_solution_primary direct
_atom_sites_solution_secondary difmap
_audit_creation_method SHELXL-97
_cell_angle_alpha 90.00
_cell_angle_beta 90.00
_cell_angle_gamma 90.00
_cell_formula_units_Z 4
_cell_length_a 11.24920(10)
_cell_length_b 12.9812(2)
_cell_length_c 16.7710(2)
_cell_measurement_reflns_used 11264
_cell_measurement_temperature 173(2)
_cell_measurement_theta_max 29.14
_cell_measurement_theta_min 2.18
_cell_volume 2449.04(5)
_computing_structure_refinement 'SHELXL-97 (Sheldrick, 1997)'
_computing_structure_solution 'SHELXS-97 (Sheldrick, 1990)'
_diffrn_ambient_temperature 173(2)
_diffrn_measured_fraction_theta_full 0.999
_diffrn_measured_fraction_theta_max 0.944
_diffrn_radiation_monochromator graphite
_diffrn_radiation_source 'fine-focus sealed tube'
_diffrn_radiation_type MoK\a
_diffrn_radiation_wavelength 0.71073
_diffrn_reflns_av_R_equivalents 0.0177
_diffrn_reflns_av_sigmaI/netI 0.0346
_diffrn_reflns_limit_h_max 11
_diffrn_reflns_limit_h_min -15
_diffrn_reflns_limit_k_max 17
_diffrn_reflns_limit_k_min -8
_diffrn_reflns_limit_l_max 22
_diffrn_reflns_limit_l_min -17
_diffrn_reflns_number 11264
_diffrn_reflns_theta_full 25.00
_diffrn_reflns_theta_max 29.14
_diffrn_reflns_theta_min 2.18
_exptl_absorpt_coefficient_mu 0.939
_exptl_absorpt_correction_T_max 1
_exptl_absorpt_correction_T_min 0.813
_exptl_absorpt_correction_type multi-scan
_exptl_absorpt_process_details SADABS
_exptl_crystal_colour colourless
_exptl_crystal_density_diffrn 1.532
_exptl_crystal_density_method 'not measured'
_exptl_crystal_description block
_exptl_crystal_F_000 1160
_exptl_crystal_size_max 0.35
_exptl_crystal_size_mid 0.25
_exptl_crystal_size_min 0.18
_refine_diff_density_max 0.429
_refine_diff_density_min -0.494
_refine_diff_density_rms 0.063
_refine_ls_abs_structure_details 'Flack H D (1983), Acta Cryst. A39, 876-881'
_refine_ls_abs_structure_Flack -0.024(15)
_refine_ls_extinction_method none
_refine_ls_goodness_of_fit_ref 1.027
_refine_ls_hydrogen_treatment mixed
_refine_ls_matrix_type full
_refine_ls_number_parameters 314
_refine_ls_number_reflns 5834
_refine_ls_number_restraints 6
_refine_ls_restrained_S_all 1.027
_refine_ls_R_factor_all 0.0267
_refine_ls_R_factor_gt 0.0243
_refine_ls_shift/su_max 0.001
_refine_ls_shift/su_mean 0.000
_refine_ls_structure_factor_coef Fsqd
_refine_ls_weighting_details 'calc w=1/[\s^2^(Fo^2^)+(0.0252P)^2^+0.0000P] where P=(Fo^2^+2Fc^2^)/3'
_refine_ls_weighting_scheme calc
_refine_ls_wR_factor_gt 0.0526
_refine_ls_wR_factor_ref 0.0537
_reflns_number_gt 5485
_reflns_number_total 5834
_reflns_threshold_expression >2sigma(I)
_cod_data_source_file b812265b.txt
_cod_data_source_block ortho
_cod_original_sg_symbol_H-M P2(1)2(1)2(1)
_cod_database_code 7000319

loop_
_symmetry_equiv_pos_as_xyz
'x, y, z'
'-x+1/2, -y, z+1/2'
'-x, y+1/2, -z+1/2'
'x+1/2, -y+1/2, -z'

loop_
_atom_site_label
_atom_site_type_symbol
_atom_site_fract_x
_atom_site_fract_y
_atom_site_fract_z
_atom_site_U_iso_or_equiv
_atom_site_adp_type
_atom_site_occupancy
_atom_site_symmetry_multiplicity
_atom_site_calc_flag
_atom_site_refinement_flags
_atom_site_disorder_assembly
_atom_site_disorder_group
Cd1 Cd -0.007633(12) 0.232644(11) 0.117776(9) 0.01782(4) Uani 1 1 d . . .
O1 O 0.09169(13) 0.34168(12) 0.01920(9) 0.0226(4) Uani 1 1 d . . .
O1W O 0.21039(16) 0.25593(15) 0.34304(12) 0.0378(4) Uani 1 1 d D . .
H1WA H 0.224(2) 0.3137(14) 0.3261(16) 0.045 Uiso 1 1 d D . .
H1WB H 0.2712(18) 0.2218(19) 0.3377(16) 0.045 Uiso 1 1 d D . .
O2 O 0.12447(15) 0.37007(13) 0.14694(11) 0.0260(4) Uani 1 1 d . . .
O2W O 0.25733(18) 0.44340(15) 0.27268(11) 0.0360(5) Uani 1 1 d D . .
H2WA H 0.219(2) 0.4959(17) 0.2897(16) 0.043 Uiso 1 1 d D . .
H2WB H 0.220(2) 0.430(2) 0.2289(11) 0.043 Uiso 1 1 d D . .
O3 O 0.38597(14) 0.35145(12) -0.01227(10) 0.0242(4) Uani 1 1 d . . .
O4 O 0.35600(14) 0.40685(13) -0.13486(10) 0.0243(4) Uani 1 1 d . . .
O5 O 0.01315(16) 0.21385(16) 0.25725(10) 0.0415(5) Uani 1 1 d . . .
H5A H 0.070(2) 0.234(2) 0.2838(17) 0.050 Uiso 1 1 d . . .
N1 N 0.14687(16) 0.11346(15) 0.10249(12) 0.0225(5) Uani 1 1 d . . .
N2 N 0.42195(16) -0.19610(15) 0.07246(11) 0.0217(4) Uani 1 1 d . . .
N3 N 0.55316(17) -0.34775(15) 0.16207(11) 0.0219(4) Uani 1 1 d . . .
N4 N 0.83332(17) -0.65418(15) 0.14115(11) 0.0209(4) Uani 1 1 d . . .
C1 C 0.1259(2) 0.01163(17) 0.10087(14) 0.0237(5) Uani 1 1 d . . .
H1 H 0.0493 -0.0121 0.1160 0.028 Uiso 1 1 calc R . .
C2 C 0.2093(2) -0.05990(18) 0.07855(13) 0.0243(5) Uani 1 1 d . . .
H2 H 0.1902 -0.1312 0.0784 0.029 Uiso 1 1 calc R . .
C3 C 0.3221(2) -0.02682(18) 0.05618(13) 0.0223(5) Uani 1 1 d . . .
C4 C 0.3453(2) 0.07689(18) 0.06064(14) 0.0246(5) Uani 1 1 d . . .
H4 H 0.4224 0.1022 0.0482 0.030 Uiso 1 1 calc R . .
C5 C 0.25669(19) 0.14451(18) 0.08321(14) 0.0248(5) Uani 1 1 d . . .
H5 H 0.2744 0.2160 0.0851 0.030 Uiso 1 1 calc R . .
C6 C 0.4137(2) -0.10203(19) 0.02494(15) 0.0284(6) Uani 1 1 d . . .
H6A H 0.3931 -0.1206 -0.0306 0.034 Uiso 1 1 calc R . .
H6B H 0.4924 -0.0679 0.0241 0.034 Uiso 1 1 calc R . .
C7 C 0.4673(2) -0.17437(17) 0.15263(14) 0.0286(6) Uani 1 1 d . . .
H7A H 0.4141 -0.1248 0.1798 0.034 Uiso 1 1 calc R . .
H7B H 0.5473 -0.1429 0.1488 0.034 Uiso 1 1 calc R . .
C8 C 0.4744(2) -0.27293(19) 0.20077(13) 0.0301(5) Uani 1 1 d . . .
H8A H 0.5047 -0.2573 0.2549 0.036 Uiso 1 1 calc R . .
H8B H 0.3939 -0.3029 0.2063 0.036 Uiso 1 1 calc R . .
C9 C 0.5091(2) -0.36795(15) 0.08174(12) 0.0237(5) Uani 1 1 d . . .
H9A H 0.4294 -0.4000 0.0850 0.028 Uiso 1 1 calc R . .
H9B H 0.5629 -0.4170 0.0546 0.028 Uiso 1 1 calc R . .
C10 C 0.5014(2) -0.26928(16) 0.03331(13) 0.0254(4) Uani 1 1 d . . .
H10A H 0.5815 -0.2386 0.0279 0.030 Uiso 1 1 calc R . .
H10B H 0.4712 -0.2850 -0.0208 0.030 Uiso 1 1 calc R . .
C11 C 0.5533(2) -0.44478(18) 0.20835(14) 0.0263(5) Uani 1 1 d . . .
H11A H 0.4752 -0.4792 0.2022 0.032 Uiso 1 1 calc R . .
H11B H 0.5643 -0.4287 0.2656 0.032 Uiso 1 1 calc R . .
C12 C 0.8546(2) -0.56960(18) 0.18471(14) 0.0257(5) Uani 1 1 d . . .
H12 H 0.9337 -0.5568 0.2020 0.031 Uiso 1 1 calc R . .
C13 C 0.7671(2) -0.50020(19) 0.20562(15) 0.0273(6) Uani 1 1 d . . .
H13 H 0.7864 -0.4410 0.2362 0.033 Uiso 1 1 calc R . .
C14 C 0.6502(2) -0.51738(18) 0.18164(13) 0.0227(5) Uani 1 1 d . . .
C15 C 0.6286(2) -0.60370(17) 0.13540(14) 0.0238(5) Uani 1 1 d . . .
H15 H 0.5506 -0.6176 0.1164 0.029 Uiso 1 1 calc R . .
C16 C 0.72137(19) -0.66977(16) 0.11697(14) 0.0230(5) Uani 1 1 d . . .
H16 H 0.7047 -0.7290 0.0857 0.028 Uiso 1 1 calc R . .
C17 C 0.14015(19) 0.39207(17) 0.07436(15) 0.0196(5) Uani 1 1 d . . .
C18 C 0.2190(2) 0.48312(17) 0.05599(14) 0.0236(5) Uani 1 1 d . . .
H18A H 0.2925 0.4771 0.0881 0.028 Uiso 1 1 calc R . .
H18B H 0.1776 0.5467 0.0731 0.028 Uiso 1 1 calc R . .
C19 C 0.2536(2) 0.49445(18) -0.03118(14) 0.0233(5) Uani 1 1 d . . .
H19A H 0.1805 0.4936 -0.0640 0.028 Uiso 1 1 calc R . .
H19B H 0.2923 0.5622 -0.0387 0.028 Uiso 1 1 calc R . .
C20 C 0.3367(2) 0.41095(17) -0.06088(15) 0.0207(5) Uani 1 1 d . . .
C21 C -0.0732(2) 0.1774(3) 0.30957(16) 0.0440(8) Uani 1 1 d . . .
H21A H -0.1521 0.1872 0.2860 0.066 Uiso 1 1 calc R . .
H21B H -0.0683 0.2155 0.3599 0.066 Uiso 1 1 calc R . .
H21C H -0.0599 0.1040 0.3196 0.066 Uiso 1 1 calc R . .

loop_
_atom_site_aniso_label
_atom_site_aniso_U_11
_atom_site_aniso_U_22
_atom_site_aniso_U_33
_atom_site_aniso_U_23
_atom_site_aniso_U_13
_atom_site_aniso_U_12
Cd1 0.01501(7) 0.01805(7) 0.02040(8) -0.00020(6) -0.00032(7) -0.00058(7)
O1 0.0203(8) 0.0233(8) 0.0243(9) -0.0022(7) -0.0030(7) -0.0014(7)
O1W 0.0289(9) 0.0363(11) 0.0481(12) 0.0016(9) -0.0101(9) -0.0017(8)
O2 0.0274(9) 0.0273(9) 0.0231(9) 0.0000(7) 0.0031(7) -0.0069(7)
O2W 0.0389(12) 0.0350(11) 0.0341(11) -0.0090(9) -0.0104(9) 0.0079(9)
O3 0.0218(8) 0.0241(8) 0.0267(9) 0.0014(7) 0.0019(7) 0.0050(7)
O4 0.0246(9) 0.0265(8) 0.0219(10) -0.0009(7) 0.0049(7) 0.0048(7)
O5 0.0308(10) 0.0717(14) 0.0219(9) 0.0106(8) -0.0059(8) -0.0219(12)
N1 0.0186(10) 0.0254(10) 0.0235(13) 0.0025(9) -0.0018(9) 0.0034(8)
N2 0.0204(10) 0.0234(9) 0.0214(10) -0.0005(8) -0.0008(8) 0.0046(8)
N3 0.0250(10) 0.0204(9) 0.0204(10) -0.0025(8) -0.0012(8) 0.0057(8)
N4 0.0217(10) 0.0195(9) 0.0214(11) 0.0000(8) 0.0001(8) 0.0007(8)
C1 0.0182(11) 0.0240(11) 0.0289(14) 0.0024(10) -0.0023(10) 0.0000(9)
C2 0.0222(12) 0.0201(11) 0.0306(14) 0.0009(10) -0.0051(11) 0.0001(10)
C3 0.0210(12) 0.0286(12) 0.0173(12) 0.0037(9) -0.0009(10) 0.0051(10)
C4 0.0171(12) 0.0294(13) 0.0273(13) 0.0093(10) 0.0030(10) 0.0031(10)
C5 0.0209(12) 0.0210(11) 0.0326(14) 0.0045(10) -0.0012(10) -0.0010(9)
C6 0.0264(13) 0.0290(13) 0.0297(14) 0.0047(11) 0.0035(11) 0.0108(11)
C7 0.0322(14) 0.0255(12) 0.0281(13) -0.0063(10) -0.0043(11) 0.0126(10)
C8 0.0377(14) 0.0325(12) 0.0200(11) -0.0027(10) 0.0017(10) 0.0176(13)
C9 0.0269(13) 0.0209(9) 0.0234(11) -0.0034(8) -0.0013(12) 0.0003(12)
C10 0.0279(12) 0.0249(10) 0.0232(11) -0.0014(8) 0.0012(11) 0.0083(17)
C11 0.0293(13) 0.0254(12) 0.0243(13) 0.0029(10) 0.0066(11) 0.0089(10)
C12 0.0239(13) 0.0246(12) 0.0286(14) -0.0018(10) -0.0029(11) 0.0024(10)
C13 0.0353(15) 0.0204(12) 0.0261(14) -0.0029(10) -0.0055(12) 0.0036(11)
C14 0.0238(13) 0.0238(11) 0.0207(12) 0.0062(9) 0.0040(10) 0.0060(10)
C15 0.0194(11) 0.0261(11) 0.0259(14) 0.0006(9) -0.0017(10) 0.0005(9)
C16 0.0256(12) 0.0197(10) 0.0237(12) -0.0019(10) 0.0007(11) 0.0007(8)
C17 0.0141(11) 0.0208(11) 0.0239(13) -0.0004(9) 0.0008(10) 0.0052(9)
C18 0.0257(13) 0.0177(11) 0.0275(13) -0.0033(9) 0.0046(11) -0.0019(10)
C19 0.0238(13) 0.0191(11) 0.0271(13) 0.0010(10) 0.0058(10) 0.0031(10)
C20 0.0143(11) 0.0175(11) 0.0301(14) -0.0014(10) 0.0028(10) -0.0031(9)
C21 0.0390(16) 0.066(2) 0.0275(15) -0.0005(14) 0.0067(13) -0.0167(15)

loop_
_atom_type_symbol
_atom_type_description
_atom_type_scat_dispersion_real
_atom_type_scat_dispersion_imag
_atom_type_scat_source
C C 0.0033 0.0016 'International Tables Vol C Tables 4.2.6.8 and 6.1.1.4'
H H 0.0000 0.0000 'International Tables Vol C Tables 4.2.6.8 and 6.1.1.4'
N N 0.0061 0.0033 'International Tables Vol C Tables 4.2.6.8 and 6.1.1.4'
O O 0.0106 0.0060 'International Tables Vol C Tables 4.2.6.8 and 6.1.1.4'
Cd Cd -0.8075 1.2024 'International Tables Vol C Tables 4.2.6.8 and 6.1.1.4'

loop_
_geom_angle_atom_site_label_1
_geom_angle_atom_site_label_2
_geom_angle_atom_site_label_3
_geom_angle
_geom_angle_site_symmetry_1
_geom_angle_site_symmetry_3
_geom_angle_publ_flag
N1 Cd1 N4 175.98(7) . 1_465 ?
N1 Cd1 O5 88.09(7) . . ?
N4 Cd1 O5 88.55(7) 1_465 . ?
N1 Cd1 O2 93.12(6) . . ?
N4 Cd1 O2 88.42(7) 1_465 . ?
O5 Cd1 O2 79.14(6) . . ?
N1 Cd1 O4 89.36(6) . 4_455 ?
N4 Cd1 O4 87.99(6) 1_465 4_455 ?
O5 Cd1 O4 82.34(6) . 4_455 ?
O2 Cd1 O4 161.21(6) . 4_455 ?
N1 Cd1 O3 89.37(6) . 4_455 ?
N4 Cd1 O3 91.59(6) 1_465 4_455 ?
O5 Cd1 O3 137.09(6) . 4_455 ?
O2 Cd1 O3 143.77(6) . 4_455 ?
O4 Cd1 O3 54.80(5) 4_455 4_455 ?
N1 Cd1 O1 88.24(6) . . ?
N4 Cd1 O1 95.67(6) 1_465 . ?
O5 Cd1 O1 133.11(6) . . ?
O2 Cd1 O1 54.43(6) . . ?
O4 Cd1 O1 144.32(5) 4_455 . ?
O3 Cd1 O1 89.58(6) 4_455 . ?
N1 Cd1 C20 89.23(7) . 4_455 ?
N4 Cd1 C20 89.82(7) 1_465 4_455 ?
O5 Cd1 C20 109.81(7) . 4_455 ?
O2 Cd1 C20 170.83(7) . 4_455 ?
O4 Cd1 C20 27.50(6) 4_455 4_455 ?
O3 Cd1 C20 27.30(6) 4_455 4_455 ?
O1 Cd1 C20 116.86(6) . 4_455 ?
N1 Cd1 C17 91.12(6) . . ?
N4 Cd1 C17 91.95(6) 1_465 . ?
O5 Cd1 C17 106.24(7) . . ?
O2 Cd1 C17 27.25(6) . . ?
O4 Cd1 C17 171.42(6) 4_455 . ?
O3 Cd1 C17 116.64(6) 4_455 . ?
O1 Cd1 C17 27.18(6) . . ?
C20 Cd1 C17 143.94(8) 4_455 . ?
C17 O1 Cd1 90.10(14) . . ?
C17 O2 Cd1 93.37(14) . . ?
C20 O3 Cd1 91.21(14) . 4 ?
C20 O4 Cd1 91.40(14) . 4 ?
C21 O5 Cd1 126.17(16) . . ?
C5 N1 C1 116.9(2) . . ?
C5 N1 Cd1 120.83(15) . . ?
C1 N1 Cd1 121.50(15) . . ?
C10 N2 C6 109.72(18) . . ?
C10 N2 C7 108.95(17) . . ?
C6 N2 C7 111.21(18) . . ?
C9 N3 C8 108.82(18) . . ?
C9 N3 C11 109.36(17) . . ?
C8 N3 C11 109.41(18) . . ?
C16 N4 C12 117.2(2) . . ?
C16 N4 Cd1 124.88(15) . 1_645 ?
C12 N4 Cd1 117.85(16) . 1_645 ?
N1 C1 C2 123.5(2) . . ?
C1 C2 C3 119.2(2) . . ?
C4 C3 C2 117.5(2) . . ?
C4 C3 C6 121.5(2) . . ?
C2 C3 C6 121.0(2) . . ?
C3 C4 C5 120.0(2) . . ?
N1 C5 C4 122.7(2) . . ?
N2 C6 C3 113.20(19) . . ?
N2 C7 C8 110.16(19) . . ?
N3 C8 C7 110.82(19) . . ?
N3 C9 C10 111.19(17) . . ?
N2 C10 C9 110.07(19) . . ?
N3 C11 C14 112.11(19) . . ?
N4 C12 C13 123.1(2) . . ?
C12 C13 C14 119.7(2) . . ?
C15 C14 C13 117.2(2) . . ?
C15 C14 C11 123.0(2) . . ?
C13 C14 C11 119.8(2) . . ?
C14 C15 C16 119.5(2) . . ?
N4 C16 C15 123.2(2) . . ?
O1 C17 O2 122.1(2) . . ?
O1 C17 C18 120.8(2) . . ?
O2 C17 C18 117.1(2) . . ?
O1 C17 Cd1 62.72(12) . . ?
O2 C17 Cd1 59.38(12) . . ?
C18 C17 Cd1 175.99(17) . . ?
C17 C18 C19 115.0(2) . . ?
C20 C19 C18 113.9(2) . . ?
O3 C20 O4 122.6(2) . . ?
O3 C20 C19 120.0(2) . . ?
O4 C20 C19 117.4(2) . . ?
O3 C20 Cd1 61.49(12) . 4 ?
O4 C20 Cd1 61.10(12) . 4 ?
C19 C20 Cd1 177.39(16) . 4 ?

loop_
_geom_bond_atom_site_label_1
_geom_bond_atom_site_label_2
_geom_bond_distance
_geom_bond_site_symmetry_2
_geom_bond_publ_flag
Cd1 N1 2.3410(19) . ?
Cd1 N4 2.3480(19) 1_465 ?
Cd1 O5 2.3634(17) . ?
Cd1 O2 2.3728(16) . ?
Cd1 O4 2.3904(16) 4_455 ?
Cd1 O3 2.3990(16) 4_455 ?
Cd1 O1 2.4465(16) . ?
O1 C17 1.257(3) . ?
O2 C17 1.263(3) . ?
O3 C20 1.252(3) . ?
O3 Cd1 2.3990(16) 4 ?
O4 C20 1.261(3) . ?
O4 Cd1 2.3905(16) 4 ?
O5 C21 1.391(3) . ?
N1 C5 1.339(3) . ?
N1 C1 1.343(3) . ?
N2 C10 1.460(3) . ?
N2 C6 1.461(3) . ?
N2 C7 1.466(3) . ?
N3 C9 1.459(3) . ?
N3 C8 1.466(3) . ?
N3 C11 1.480(3) . ?
N4 C16 1.338(3) . ?
N4 C12 1.340(3) . ?
N4 Cd1 2.3481(19) 1_645 ?
C1 C2 1.372(3) . ?
C2 C3 1.392(3) . ?
C3 C4 1.373(3) . ?
C3 C6 1.512(3) . ?
C4 C5 1.381(3) . ?
C7 C8 1.515(3) . ?
C9 C10 1.519(3) . ?
C11 C14 1.510(3) . ?
C12 C13 1.380(3) . ?
C13 C14 1.392(3) . ?
C14 C15 1.384(3) . ?
C15 C16 1.386(3) . ?
C17 C18 1.510(3) . ?
C18 C19 1.520(3) . ?
C19 C20 1.516(3) . ?
C20 Cd1 2.730(2) 4 ?

loop_
_geom_hbond_atom_site_label_D
_geom_hbond_atom_site_label_H
_geom_hbond_atom_site_label_A
_geom_hbond_distance_DH
_geom_hbond_distance_HA
_geom_hbond_distance_DA
_geom_hbond_angle_DHA
_geom_hbond_site_symmetry_A
O1W H1WA O2W 0.817(17) 1.944(17) 2.756(3) 173(3) .
O1W H1WB N3 0.820(16) 2.172(16) 2.982(3) 169(3) 3_655
O2W H2WA O4 0.855(16) 1.977(18) 2.794(2) 160(3) 2_565
O2W H2WB O2 0.861(16) 1.913(17) 2.754(3) 165(3) .
O5 H5A O1W 0.82(3) 1.89(3) 2.700(2) 170(3) .
